data_7050670
loop_
_publ_author_name
'Grosshans, Philippe'
'Jouaiti, Abdelaziz'
'Kardouh, Nasser'
'Wais Hosseini, Mir'
'Kyritsakas, Nathalie'

_publ_section_title
;
 Molecular tectonics: design of coordinating tectons based on fluorene
 bearing pyridines and structural analysis of their coordination
 networks generated in the presence of mercury and cobalt salts
;
_journal_issue 12
_journal_name_full 'New Journal of Chemistry'
_journal_page_first 1806
_journal_paper_doi 10.1039/b308947a
_journal_volume 27
_journal_year 2003
_chemical_formula_moiety 'C28 H21 Cl5 Hg N2 O4'
_chemical_formula_sum 'C28 H21 Cl5 Hg N2 O4'
_chemical_formula_weight 827.35
_space_group_IT_number 2
_symmetry_cell_setting triclinic
_symmetry_space_group_name_Hall '-P 1'
_symmetry_space_group_name_H-M 'P -1'
_cell_angle_alpha 109.398(5)
_cell_angle_beta 91.023(5)
_cell_angle_gamma 103.730(5)
_cell_formula_units_Z 2
_cell_length_a 10.5204(2)
_cell_length_b 11.2241(2)
_cell_length_c 14.0039(3)
_cell_measurement_temperature 173
_cell_volume 1506.71(8)
_computing_publication_material CIFGEN_IN_OpenMoleN_(_1997)
_computing_structure_refinement LSFM_OpenMoleN_(_1997)
_computing_structure_solution Direct_methods_(SIR,_Burla_et_al.,_1989)
_diffrn_ambient_temperature 173
_diffrn_measured_fraction_theta_full 0.987
_diffrn_measured_fraction_theta_max 0.987
_diffrn_measurement_details
;
13412 reflections were collected using program Collect
("Collect" Data collection software, Nonius B.V., 1998)
The conditions were as follow : crystal to detector distance =  36. mm.
Scan angle =  2.0 deg 1 scans of   40 sec per frame.
Data collection was divided into  2 set(s)
with the following starting angles and number of frames :

Set 1 Theta =    8.80 Omega =    0.00 Kappa =    0.00   91 frames
Set 2 Theta =   -8.50 Kappa =  108.00 Phi   =    0.00   25 frames
Friedel pairs were averaged. Internal R = 0.04
;
_diffrn_measurement_device_type KappaCCD
_diffrn_measurement_method '\p scans'
_diffrn_radiation_monochromator graphite
_diffrn_radiation_type Mo-K\a
_diffrn_radiation_wavelength 0.71073
_diffrn_reflns_av_R_equivalents 0.040
_diffrn_reflns_av_sigmaI/netI 0.333
_diffrn_reflns_limit_h_max 14
_diffrn_reflns_limit_h_min 0
_diffrn_reflns_limit_k_max 15
_diffrn_reflns_limit_k_min -15
_diffrn_reflns_limit_l_max 19
_diffrn_reflns_limit_l_min -19
_diffrn_reflns_number 13412
_diffrn_reflns_theta_full 30.04
_diffrn_reflns_theta_max 30.05
_diffrn_reflns_theta_min 2.5
_diffrn_source xray_tube
_diffrn_standards_decay_% 0
_exptl_absorpt_coefficient_mu 5.588
_exptl_absorpt_correction_T_max 1.1269
_exptl_absorpt_correction_T_min 0.9523
_exptl_absorpt_correction_type refdelf_(Walker_&_Stuart,_1983)
_exptl_crystal_colour violet
_exptl_crystal_density_diffrn 1.82
_exptl_crystal_density_method none
_exptl_crystal_description prism
_exptl_crystal_F_000 800
_exptl_crystal_size_max 0.10
_exptl_crystal_size_mid 0.06
_exptl_crystal_size_min 0.06
_refine_diff_density_max 0.981
_refine_diff_density_min -0.287
_refine_ls_extinction_method none
_refine_ls_goodness_of_fit_all 1.093
_refine_ls_goodness_of_fit_ref 1.059
_refine_ls_hydrogen_treatment noref
_refine_ls_matrix_type full
_refine_ls_number_constraints 0
_refine_ls_number_parameters 361
_refine_ls_number_reflns 6863
_refine_ls_number_restraints 0
_refine_ls_R_factor_all 0.052
_refine_ls_R_factor_gt 0.036
_refine_ls_shift/esd_mean 0.000
_refine_ls_shift/su_max 0.002
_refine_ls_structure_factor_coef F
_refine_ls_weighting_scheme sigma
_refine_ls_wR_factor_all 0.161
_refine_ls_wR_factor_ref 0.045
_reflns_number_gt 6863
_reflns_number_total 8705
_reflns_threshold_expression >3.0\s(I)
_cod_data_source_file b308947a.txt
_cod_data_source_block st1370
_cod_original_sg_symbol_H-M P-1
_cod_database_code 7050670

loop_
_symmetry_equiv_pos_as_xyz
x,y,z
-x,-y,-z

loop_
_atom_site_label
_atom_site_fract_x
_atom_site_fract_y
_atom_site_fract_z
_atom_site_U_iso_or_equiv
_atom_site_adp_type
_atom_site_calc_flag
_atom_site_calc_attached_atom
_atom_site_type_symbol
HG 1.14182(1) 0.19079(1) 0.78884(1) 0.0243 Uani ? ? Hg
CL1 1.1120(1) -0.02771(9) 0.78227(7) 0.0285(4) Uani ? ? Cl
CL2 1.2701(1) 0.3983(1) 0.80321(7) 0.0299(5) Uani ? ? Cl
N1 0.9726(3) 0.1412(3) 0.6506(2) 0.023(1) Uani ? ? N
C1 0.8948(5) 0.0196(4) 0.6117(3) 0.030(2) Uani ? ? C
C2 0.8000(4) -0.0187(4) 0.5305(3) 0.025(2) Uani ? ? C
C3 0.7857(4) 0.0718(3) 0.4861(3) 0.018(2) Uani ? ? C
C4 0.8659(4) 0.1979(4) 0.5263(3) 0.023(2) Uani ? ? C
C5 0.9585(4) 0.2283(4) 0.6087(3) 0.022(2) Uani ? ? C
C6 0.6843(4) 0.0268(4) 0.3966(3) 0.019(2) Uani ? ? C
O1 0.6327(3) -0.0855(3) 0.3491(2) 0.030(1) Uani ? ? O
O2 0.6592(3) 0.1288(2) 0.3774(2) 0.019(1) Uani ? ? O
C7 0.5675(4) 0.0962(4) 0.2879(3) 0.018(2) Uani ? ? C
C8 0.5332(4) 0.2219(3) 0.2909(2) 0.014(1) Uani ? ? C
C9 0.4545(4) 0.2723(3) 0.3788(2) 0.014(1) Uani ? ? C
C10 0.4919(4) 0.3179(4) 0.4831(3) 0.021(2) Uani ? ? C
C11 0.4022(4) 0.3620(4) 0.5488(3) 0.024(2) Uani ? ? C
C12 0.2795(4) 0.3615(4) 0.5130(3) 0.026(2) Uani ? ? C
C13 0.2404(4) 0.3159(4) 0.4082(3) 0.025(2) Uani ? ? C
C14 0.3280(4) 0.2702(3) 0.3415(3) 0.018(1) Uani ? ? C
C15 0.3163(4) 0.2175(3) 0.2306(3) 0.019(1) Uani ? ? C
C16 0.2096(4) 0.1926(4) 0.1599(3) 0.026(2) Uani ? ? C
C17 0.2252(4) 0.1428(4) 0.0573(3) 0.029(2) Uani ? ? C
C18 0.3434(4) 0.1189(4) 0.0261(3) 0.025(2) Uani ? ? C
C19 0.4497(4) 0.1413(4) 0.0963(3) 0.023(2) Uani ? ? C
C20 0.4344(4) 0.1910(3) 0.1991(2) 0.017(1) Uani ? ? C
C21 0.6553(4) 0.3294(4) 0.2982(3) 0.017(2) Uani ? ? C
O3 0.7257(3) 0.2894(2) 0.2100(2) 0.017(1) Uani ? ? O
C22 0.8494(4) 0.3573(4) 0.2175(3) 0.021(2) Uani ? ? C
O4 0.9109(3) 0.4389(3) 0.2949(2) 0.026(1) Uani ? ? O
C23 0.9049(4) 0.3233(4) 0.1169(3) 0.020(2) Uani ? ? C
C24 0.8488(4) 0.2091(4) 0.0369(3) 0.026(2) Uani ? ? C
C25 0.9076(4) 0.1826(4) -0.0522(3) 0.026(2) Uani ? ? C
N2 1.0159(3) 0.2635(3) -0.0670(2) 0.024(1) Uani ? ? N
C26 1.0693(4) 0.3751(4) 0.0116(3) 0.025(2) Uani ? ? C
C27 1.0172(4) 0.4080(4) 0.1039(3) 0.024(2) Uani ? ? C
C28 0.4169(5) 0.6654(5) 0.1919(3) 0.035(2) Uani ? ? C
CL3 0.3716(2) 0.5066(1) 0.1918(1) 0.0642(7) Uani ? ? Cl
CL4 0.3016(2) 0.7508(2) 0.2474(2) 0.076(1) Uani ? ? Cl
CL5 0.4256(2) 0.6646(2) 0.0683(1) 0.100(1) Uani ? ? Cl
H1 0.9052 -0.0429 0.6412 0.0405 Uiso calc C1 H
H2 0.7454 -0.1055 0.5054 0.0373 Uiso calc C2 H
H3 0.8578 0.2623 0.4982 0.0312 Uiso calc C4 H
H4 1.0138 0.3146 0.6361 0.0308 Uiso calc C5 H
H5 0.4903 0.0329 0.2894 0.0255 Uiso calc C7 H
H6 0.6074 0.0627 0.2278 0.0255 Uiso calc C7 H
H7 0.5765 0.3188 0.5088 0.0298 Uiso calc C10 H
H8 0.4263 0.3932 0.6201 0.0339 Uiso calc C11 H
H9 0.2205 0.3925 0.5598 0.0364 Uiso calc C12 H
H10 0.1559 0.3164 0.3834 0.0330 Uiso calc C13 H
H11 0.1285 0.2094 0.1814 0.0337 Uiso calc C16 H
H12 0.1537 0.1249 0.0079 0.0388 Uiso calc C17 H
H13 0.3523 0.0865 -0.0446 0.0358 Uiso calc C18 H
H14 0.5302 0.1230 0.0744 0.0287 Uiso calc C19 H
H15 0.7107 0.3464 0.3580 0.0249 Uiso calc C21 H
H16 0.6305 0.4064 0.3010 0.0249 Uiso calc C21 H
H17 0.7710 0.1500 0.0433 0.0378 Uiso calc C24 H
H18 0.8697 0.1027 -0.1061 0.0388 Uiso calc C25 H
H19 1.1461 0.4337 0.0031 0.0336 Uiso calc C26 H
H20 1.0578 0.4873 0.1575 0.0332 Uiso calc C27 H
H21 0.5004 0.7073 0.2303 0.0487 Uiso calc C28 H

loop_
_atom_site_aniso_label
_atom_site_aniso_U_11
_atom_site_aniso_U_22
_atom_site_aniso_U_33
_atom_site_aniso_U_12
_atom_site_aniso_U_13
_atom_site_aniso_U_23
_atom_site_aniso_type_symbol
HG 0.0253 0.02728(6) 0.02083(6) 0.00562(5) 0.00158(5) 0.00772(5) Hg
CL1 0.0297(5) 0.0265(4) 0.0293(4) 0.0095(4) 0.0012(4) 0.0127(3) Cl
CL2 0.0313(5) 0.0250(4) 0.0343(4) 0.0026(4) 0.0085(4) 0.0113(3) Cl
N1 0.025(2) 0.024(1) 0.019(1) 0.004(1) -0.005(1) 0.006(1) N
C1 0.035(2) 0.022(2) 0.036(2) -0.000(2) -0.012(2) 0.016(1) C
C2 0.032(2) 0.014(2) 0.032(2) -0.005(2) -0.010(2) 0.008(1) C
C3 0.018(2) 0.016(1) 0.021(1) 0.002(1) -0.002(1) 0.005(1) C
C4 0.028(2) 0.017(2) 0.027(2) 0.001(1) -0.006(1) 0.011(1) C
C5 0.026(2) 0.019(2) 0.023(2) 0.000(1) -0.003(1) 0.007(1) C
C6 0.022(2) 0.018(2) 0.018(1) 0.005(1) -0.002(1) 0.004(1) C
O1 0.039(2) 0.018(1) 0.036(1) 0.002(1) -0.017(1) 0.007(1) O
O2 0.024(1) 0.016(1) 0.018(1) 0.0043(9) -0.007(1) 0.0030(8) O
C7 0.019(2) 0.018(2) 0.018(1) 0.004(1) -0.003(1) 0.003(1) C
C8 0.020(2) 0.011(1) 0.012(1) 0.003(1) -0.000(1) 0.004(1) C
C9 0.020(2) 0.008(1) 0.019(1) 0.002(1) 0.004(1) 0.004(1) C
C10 0.028(2) 0.015(2) 0.021(2) 0.001(1) 0.001(1) 0.004(1) C
C11 0.039(2) 0.017(2) 0.019(2) 0.005(2) 0.008(2) 0.004(1) C
C12 0.032(2) 0.019(2) 0.031(2) 0.004(2) 0.015(2) 0.007(1) C
C13 0.025(2) 0.019(2) 0.034(2) 0.008(1) 0.007(2) 0.009(1) C
C14 0.019(2) 0.013(1) 0.023(1) 0.001(1) 0.004(1) 0.007(1) C
C15 0.021(2) 0.014(1) 0.023(1) 0.004(1) -0.000(1) 0.008(1) C
C16 0.021(2) 0.021(2) 0.037(2) 0.007(1) -0.002(2) 0.012(1) C
C17 0.033(2) 0.026(2) 0.029(2) 0.005(2) -0.012(2) 0.010(1) C
C18 0.036(2) 0.022(2) 0.020(2) 0.004(2) -0.006(2) 0.004(1) C
C19 0.024(2) 0.026(2) 0.018(1) 0.010(1) 0.002(1) 0.008(1) C
C20 0.023(2) 0.013(1) 0.016(1) 0.001(1) -0.002(1) 0.005(1) C
C21 0.021(2) 0.015(2) 0.016(1) 0.004(1) 0.004(1) -0.000(1) C
O3 0.018(1) 0.017(1) 0.017(1) 0.001(1) 0.0042(9) 0.0009(8) O
C22 0.022(2) 0.020(2) 0.020(1) 0.005(1) 0.004(1) 0.006(1) C
O4 0.025(1) 0.031(2) 0.023(1) -0.002(1) -0.000(1) -0.001(1) O
C23 0.020(2) 0.022(2) 0.019(1) 0.006(1) 0.003(1) 0.007(1) C
C24 0.024(2) 0.029(2) 0.026(2) -0.002(2) 0.007(2) 0.004(1) C
C25 0.028(2) 0.026(2) 0.025(2) -0.001(2) 0.006(2) 0.000(2) C
N2 0.022(1) 0.024(1) 0.025(1) 0.007(1) 0.007(1) 0.009(1) N
C26 0.023(2) 0.024(2) 0.027(2) 0.003(2) 0.006(1) 0.007(1) C
C27 0.022(2) 0.023(2) 0.028(2) 0.002(2) 0.003(1) 0.006(1) C
C28 0.029(2) 0.035(2) 0.041(2) 0.000(2) 0.000(2) 0.009(2) C
CL3 0.0429(8) 0.0492(6) 0.1250(9) -0.0135(6) -0.0247(7) 0.0520(5) Cl
CL4 0.0479(8) 0.070(1) 0.132(1) 0.0117(8) 0.0327(9) -0.014(1) Cl
CL5 0.108(1) 0.141(1) 0.0659(7) 0.039(1) 0.0222(9) 0.0647(6) Cl

loop_
_atom_type_symbol
_atom_type_description
_atom_type_scat_dispersion_real
_atom_type_scat_dispersion_imag
_atom_type_scat_source
C ? 0.002 0.002 International_Tables_Vol_IV_Table_2.3.1
H ? 0.000 0.000 International_Tables_Vol_IV_Table_2.3.1
Cl ? 0.132 0.159 International_Tables_Vol_IV_Table_2.3.1
Hg ? -3.084 9.223 International_Tables_Vol_IV_Table_2.3.1
N ? 0.004 0.003 International_Tables_Vol_IV_Table_2.3.1
O ? 0.008 0.006 International_Tables_Vol_IV_Table_2.3.1

loop_
_geom_angle_atom_site_label_1
_geom_angle_atom_site_label_2
_geom_angle_atom_site_label_3
_geom_angle
_geom_angle_site_symmetry_1
_geom_angle_site_symmetry_2
_geom_angle_site_symmetry_3
_geom_angle_publ_flag
CL1 HG CL2 153.49(4) . . . ?
CL1 HG N1 95.82(8) . . . ?
CL2 HG N1 103.60(8) . . . ?
C1 N1 C5 118.6(3) . . . ?
N1 C1 C2 122.7(4) . . . ?
C1 C2 C3 118.9(4) . . . ?
C2 C3 C4 118.6(4) . . . ?
C2 C3 C6 117.8(4) . . . ?
C4 C3 C6 123.6(4) . . . ?
C3 C4 C5 118.7(4) . . . ?
N1 C5 C4 122.6(4) . . . ?
C3 C6 O1 124.1(4) . . . ?
C3 C6 O2 111.0(3) . . . ?
O1 C6 O2 124.9(4) . . . ?
C6 O2 C7 115.7(3) . . . ?
O2 C7 C8 107.2(3) . . . ?
C7 C8 C9 112.7(3) . . . ?
C7 C8 C20 108.8(3) . . . ?
C7 C8 C21 111.6(3) . . . ?
C9 C8 C20 101.4(3) . . . ?
C9 C8 C21 108.5(3) . . . ?
C20 C8 C21 113.5(3) . . . ?
C8 C9 C10 129.2(4) . . . ?
C8 C9 C14 110.3(3) . . . ?
C10 C9 C14 120.5(4) . . . ?
C9 C10 C11 118.2(4) . . . ?
C10 C11 C12 121.7(4) . . . ?
C11 C12 C13 120.8(4) . . . ?
C12 C13 C14 118.4(4) . . . ?
C9 C14 C13 120.4(4) . . . ?
C9 C14 C15 108.4(3) . . . ?
C13 C14 C15 131.1(4) . . . ?
C14 C15 C16 129.9(4) . . . ?
C14 C15 C20 109.2(3) . . . ?
C16 C15 C20 120.9(4) . . . ?
C15 C16 C17 118.2(4) . . . ?
C16 C17 C18 120.8(4) . . . ?
C17 C18 C19 121.4(4) . . . ?
C18 C19 C20 118.0(4) . . . ?
C8 C20 C15 110.6(3) . . . ?
C8 C20 C19 128.6(4) . . . ?
C15 C20 C19 120.8(4) . . . ?
C8 C21 O3 109.9(3) . . . ?
C21 O3 C22 116.4(3) . . . ?
O3 C22 O4 125.1(4) . . . ?
O3 C22 C23 111.7(3) . . . ?
O4 C22 C23 123.2(4) . . . ?
C22 C23 C24 122.1(4) . . . ?
C22 C23 C27 119.1(4) . . . ?
C24 C23 C27 118.8(4) . . . ?
C23 C24 C25 118.8(4) . . . ?
C24 C25 N2 123.6(4) . . . ?
C25 N2 C26 117.0(3) . . . ?
N2 C26 C27 123.0(4) . . . ?
C23 C27 C26 118.9(4) . . . ?
CL3 C28 CL4 110.6(3) . . . ?
CL3 C28 CL5 110.0(3) . . . ?
CL4 C28 CL5 108.7(3) . . . ?

loop_
_geom_bond_atom_site_label_1
_geom_bond_atom_site_label_2
_geom_bond_distance
_geom_bond_site_symmetry_1
_geom_bond_site_symmetry_2
_geom_bond_publ_flag
HG CL1 2.3676(10) . . ?
HG CL2 2.3395(11) . . ?
HG N1 2.433(3) . . ?
N1 C1 1.337(6) . . ?
N1 C5 1.329(5) . . ?
C1 C2 1.379(6) . . ?
C2 C3 1.390(6) . . ?
C3 C4 1.385(6) . . ?
C3 C6 1.496(5) . . ?
C4 C5 1.393(6) . . ?
C6 O1 1.196(5) . . ?
C6 O2 1.341(5) . . ?
O2 C7 1.455(4) . . ?
C7 C8 1.525(5) . . ?
C8 C9 1.523(5) . . ?
C8 C20 1.530(5) . . ?
C8 C21 1.514(5) . . ?
C9 C10 1.392(5) . . ?
C9 C14 1.413(6) . . ?
C10 C11 1.390(6) . . ?
C11 C12 1.375(7) . . ?
C12 C13 1.401(6) . . ?
C13 C14 1.387(6) . . ?
C14 C15 1.457(5) . . ?
C15 C16 1.395(6) . . ?
C15 C20 1.391(6) . . ?
C16 C17 1.386(6) . . ?
C17 C18 1.382(7) . . ?
C18 C19 1.394(6) . . ?
C19 C20 1.388(5) . . ?
C21 O3 1.448(5) . . ?
O3 C22 1.324(5) . . ?
C22 O4 1.211(5) . . ?
C22 C23 1.501(5) . . ?
C23 C24 1.381(6) . . ?
C23 C27 1.387(6) . . ?
C24 C25 1.377(6) . . ?
C25 N2 1.345(5) . . ?
N2 C26 1.351(6) . . ?
C26 C27 1.382(6) . . ?
C28 CL3 1.731(5) . . ?
C28 CL4 1.756(6) . . ?
C28 CL5 1.733(5) . . ?

loop_
_geom_contact_atom_site_label_1
_geom_contact_atom_site_label_2
_geom_contact_distance
_geom_contact_site_symmetry_1
_geom_contact_site_symmetry_2
_geom_contact_publ_flag
? ? ? ? ? ?
